data_1560203
loop_
_publ_author_name
'Weberg, Alexander B.'
'McCollom, Samuel P.'
'Thierer, Laura M.'
'Gau, Michael R.'
'Carroll, Patrick J.'
'Tomson, Neil C.'

_publ_section_title
;
 Using internal electrostatic fields to manipulate the valence manifolds
 of copper complexes
;
_journal_issue 12
_journal_name_full 'Chemical Science'
_journal_page_first 4395
_journal_page_last 4404
_journal_paper_doi 10.1039/D0SC06364A
_journal_volume 12
_journal_year 2021
_chemical_formula_moiety 'C15 H39 Cu N4 P3, B C24 F20'
_chemical_formula_sum 'C39 H39 B Cu F20 N4 P3'
_chemical_formula_weight 1111.00
_space_group_crystal_system triclinic
_space_group_IT_number 2
_space_group_name_Hall '-P 1'
_space_group_name_H-M_alt 'P -1'
_atom_sites_solution_hydrogens geom
_atom_sites_solution_primary direct
_audit_creation_date 2018-09-27
_audit_creation_method
;
Olex2 1.2
(compiled 2018.05.29 svn.r3508 for OlexSys, GUI svn.r5506)
;
_audit_update_record
;
2020-11-19 deposited with the CCDC.	2021-01-25 downloaded from the CCDC.
;
_cell_angle_alpha 93.503(7)
_cell_angle_beta 105.397(6)
_cell_angle_gamma 107.916(6)
_cell_formula_units_Z 2
_cell_length_a 13.4430(19)
_cell_length_b 14.253(2)
_cell_length_c 14.599(2)
_cell_measurement_reflns_used 9993
_cell_measurement_temperature 100
_cell_measurement_theta_max 27.53
_cell_measurement_theta_min 2.51
_cell_volume 2534.8(6)
_computing_cell_refinement 'Bruker SAINT v8.34A'
_computing_data_collection 'Bruker APEX2 v2014.11-0'
_computing_data_reduction 'Bruker SAINT v8.34A'
_computing_publication_material 'Olex2 (Dolomanov et al., 2009)'
_computing_structure_refinement 'ShelXL (Sheldrick, 2015)'
_computing_structure_solution 'ShelXS-1997 (Sheldrick, 2008)'
_diffrn_ambient_temperature 100
_diffrn_measured_fraction_theta_full 0.996
_diffrn_measured_fraction_theta_max 0.993
_diffrn_measurement_device 'CCD area detector'
_diffrn_measurement_device_type 'Bruker APEXII'
_diffrn_measurement_method '\w and \f scans'
_diffrn_radiation_monochromator graphite
_diffrn_radiation_type MoK\a
_diffrn_radiation_wavelength 0.71073
_diffrn_reflns_av_R_equivalents 0.0372
_diffrn_reflns_av_unetI/netI 0.0377
_diffrn_reflns_Laue_measured_fraction_full 0.996
_diffrn_reflns_Laue_measured_fraction_max 0.993
_diffrn_reflns_limit_h_max 17
_diffrn_reflns_limit_h_min -15
_diffrn_reflns_limit_k_max 18
_diffrn_reflns_limit_k_min -18
_diffrn_reflns_limit_l_max 18
_diffrn_reflns_limit_l_min -18
_diffrn_reflns_number 43606
_diffrn_reflns_point_group_measured_fraction_full 0.996
_diffrn_reflns_point_group_measured_fraction_max 0.993
_diffrn_reflns_theta_full 25.242
_diffrn_reflns_theta_max 27.534
_diffrn_reflns_theta_min 1.465
_diffrn_source 'sealed tube'
_exptl_absorpt_coefficient_mu 0.631
_exptl_absorpt_correction_T_max 0.7456
_exptl_absorpt_correction_T_min 0.6379
_exptl_absorpt_correction_type multi-scan
_exptl_absorpt_process_details 'SADABS v2014/4'
_exptl_crystal_colour colourless
_exptl_crystal_density_diffrn 1.456
_exptl_crystal_description block
_exptl_crystal_F_000 1120
_exptl_crystal_size_max 0.17
_exptl_crystal_size_mid 0.14
_exptl_crystal_size_min 0.08
_platon_squeeze_details
;
TITL mo_3523a_0m
CELL   13.4430   14.2530   14.5990     93.50    105.40    107.92
SPGR P-1
# Solvent Accessible Volume =       321
# Electrons Found in S.A.V. =        71
# Note: Atoms in Void are Labelled as Cxxx and Qxxx for all Others
C101 0.048 0.017 0.488 !       7.46 eA-3
C102 0.856 0.933 0.434 !       6.00 eA-3
C103 0.656 0.849 0.350 !       4.84 eA-3
C104 0.564 0.935 0.417 !       4.17 eA-3
C105 0.479 0.029 0.505 !       4.09 eA-3
C106 0.752 0.887 0.449 !       3.96 eA-3
C107 0.636 0.880 0.425 !       2.66 eA-3
Q108 0.049 0.085 0.425 !       0.96 eA-3
C109 0.526 0.101 0.467 !       0.64 eA-3
Q110 0.893 0.016 0.481 !       0.62 eA-3
Q111 0.429 0.263 0.253 !       0.59 eA-3
C112 0.237 0.155 0.498 !       0.56 eA-3
C113 0.702 0.922 0.371 !       0.56 eA-3
Q114 0.373 0.313 0.230 !       0.55 eA-3
Q115 0.542 0.363 0.300 !       0.52 eA-3
Q116 0.549 0.222 0.193 !       0.52 eA-3
C117 0.155 0.099 0.498 !       0.52 eA-3
;
_refine_diff_density_max 0.548
_refine_diff_density_min -0.574
_refine_diff_density_rms 0.061
_refine_ls_extinction_method none
_refine_ls_goodness_of_fit_ref 1.012
_refine_ls_hydrogen_treatment constr
_refine_ls_matrix_type full
_refine_ls_number_parameters 622
_refine_ls_number_reflns 11597
_refine_ls_number_restraints 0
_refine_ls_restrained_S_all 1.012
_refine_ls_R_factor_all 0.0558
_refine_ls_R_factor_gt 0.0367
_refine_ls_shift/su_max 0.001
_refine_ls_shift/su_mean 0.000
_refine_ls_structure_factor_coef Fsqd
_refine_ls_weighting_details 'w=1/[\s^2^(Fo^2^)+(0.0444P)^2^+1.4303P] where P=(Fo^2^+2Fc^2^)/3'
_refine_ls_weighting_scheme calc
_refine_ls_wR_factor_gt 0.0873
_refine_ls_wR_factor_ref 0.0964
_reflns_number_gt 8941
_reflns_number_total 11597
_reflns_threshold_expression 'I > 2\s(I)'
_cod_data_source_file d0sc06364a2.cif
_cod_data_source_block 3523
_cod_depositor_comments 'Adding full bibliography for 1560199--1560203.cif.'
_cod_database_code 1560203
_shelx_shelxl_version_number 2017/1
_shelx_estimated_absorpt_t_max 0.951
_shelx_estimated_absorpt_t_min 0.900
_platon_squeeze_void_probe_radius 1.20

loop_
_space_group_symop_operation_xyz
'x, y, z'
'-x, -y, -z'

loop_
_atom_site_label
_atom_site_type_symbol
_atom_site_fract_x
_atom_site_fract_y
_atom_site_fract_z
_atom_site_U_iso_or_equiv
_atom_site_adp_type
_atom_site_occupancy
_atom_site_site_symmetry_order
_atom_site_calc_flag
_atom_site_refinement_flags_posn
_atom_site_refinement_flags_adp
_atom_site_refinement_flags_occupancy
_atom_site_disorder_assembly
_atom_site_disorder_group
Cu1 Cu 0.53132(2) 0.66456(2) 0.73268(2) 0.02104(7) Uani 1 1 d . . . . .
P1 P 0.79869(4) 0.76024(5) 0.81006(4) 0.02885(13) Uani 1 1 d . . . . .
P2 P 0.47288(5) 0.83781(4) 0.82778(4) 0.02744(12) Uani 1 1 d . . . . .
P3 P 0.36403(5) 0.56887(4) 0.53261(4) 0.02742(12) Uani 1 1 d . . . . .
N1 N 0.68567(14) 0.68732(14) 0.81492(13) 0.0278(4) Uani 1 1 d . . . . .
N2 N 0.42851(14) 0.72429(13) 0.78010(13) 0.0270(4) Uani 1 1 d . . . . .
N3 N 0.45433(14) 0.55132(12) 0.61777(12) 0.0241(4) Uani 1 1 d . . . . .
N4 N 0.48390(15) 0.54706(13) 0.81916(13) 0.0279(4) Uani 1 1 d . . . . .
C1 C 0.5881(2) 0.53630(17) 0.87035(16) 0.0354(5) Uani 1 1 d . . . . .
H1a H 0.606109 0.490697 0.828532 0.047 Uiso 1 1 calc R . . . .
H1b H 0.580866 0.506001 0.928523 0.047 Uiso 1 1 calc R . . . .
C2 C 0.68089(19) 0.63602(18) 0.89971(16) 0.0337(5) Uani 1 1 d . . . . .
H2a H 0.669015 0.678301 0.949301 0.045 Uiso 1 1 calc R . . . .
H2b H 0.751326 0.625122 0.927648 0.045 Uiso 1 1 calc R . . . .
C3 C 0.77547(19) 0.80422(18) 0.69680(17) 0.0336(5) Uani 1 1 d . . . . .
H3a H 0.729877 0.747925 0.645508 0.050 Uiso 1 1 calc GR . . . .
H3b H 0.845827 0.835656 0.684988 0.050 Uiso 1 1 calc GR . . . .
H3c H 0.737969 0.853179 0.697819 0.050 Uiso 1 1 calc GR . . . .
C4 C 0.8644(2) 0.8688(2) 0.9028(2) 0.0513(7) Uani 1 1 d . . . . .
H4a H 0.817224 0.909907 0.897656 0.077 Uiso 1 1 calc GR . . . .
H4b H 0.934760 0.907901 0.894847 0.077 Uiso 1 1 calc GR . . . .
H4c H 0.876865 0.847342 0.966151 0.077 Uiso 1 1 calc GR . . . .
C5 C 0.9040(2) 0.7048(2) 0.8169(2) 0.0489(7) Uani 1 1 d . . . . .
H5a H 0.920490 0.680242 0.878513 0.073 Uiso 1 1 calc GR . . . .
H5b H 0.970265 0.755006 0.811940 0.073 Uiso 1 1 calc GR . . . .
H5c H 0.878245 0.649074 0.764081 0.073 Uiso 1 1 calc GR . . . .
C6 C 0.4320(2) 0.58849(17) 0.88042(16) 0.0340(5) Uani 1 1 d . . . . .
H6a H 0.489275 0.632008 0.937859 0.045 Uiso 1 1 calc R . . . .
H6b H 0.383135 0.533351 0.902555 0.045 Uiso 1 1 calc R . . . .
C7 C 0.36596(18) 0.64857(18) 0.82671(17) 0.0348(5) Uani 1 1 d . . . . .
H7a H 0.300510 0.602293 0.777093 0.046 Uiso 1 1 calc R . . . .
H7b H 0.340277 0.682177 0.872470 0.046 Uiso 1 1 calc R . . . .
C8 C 0.5350(2) 0.91164(17) 0.75001(17) 0.0378(6) Uani 1 1 d . . . . .
H8a H 0.594841 0.890328 0.740681 0.057 Uiso 1 1 calc GR . . . .
H8b H 0.564174 0.982141 0.779047 0.057 Uiso 1 1 calc GR . . . .
H8c H 0.480143 0.902888 0.687711 0.057 Uiso 1 1 calc GR . . . .
C9 C 0.3703(2) 0.8872(2) 0.84631(19) 0.0472(7) Uani 1 1 d . . . . .
H9a H 0.314267 0.878724 0.784770 0.071 Uiso 1 1 calc GR . . . .
H9b H 0.404562 0.958275 0.872940 0.071 Uiso 1 1 calc GR . . . .
H9c H 0.336115 0.851310 0.891325 0.071 Uiso 1 1 calc GR . . . .
C10 C 0.5754(2) 0.86947(17) 0.94369(16) 0.0345(5) Uani 1 1 d . . . . .
H10a H 0.543594 0.835121 0.990638 0.052 Uiso 1 1 calc GR . . . .
H10b H 0.601228 0.941778 0.964451 0.052 Uiso 1 1 calc GR . . . .
H10c H 0.637178 0.848710 0.938969 0.052 Uiso 1 1 calc GR . . . .
C11 C 0.4078(2) 0.45889(16) 0.74894(16) 0.0337(5) Uani 1 1 d . . . . .
H11a H 0.332186 0.460533 0.735299 0.045 Uiso 1 1 calc R . . . .
H11b H 0.409822 0.397571 0.776623 0.045 Uiso 1 1 calc R . . . .
C12 C 0.43803(19) 0.45612(16) 0.65518(16) 0.0304(5) Uani 1 1 d . . . . .
H12a H 0.506150 0.439490 0.666396 0.040 Uiso 1 1 calc R . . . .
H12b H 0.379075 0.402660 0.606269 0.040 Uiso 1 1 calc R . . . .
C13 C 0.2449(2) 0.5828(2) 0.55873(19) 0.0443(6) Uani 1 1 d . . . . .
H13a H 0.204712 0.521237 0.577955 0.066 Uiso 1 1 calc GR . . . .
H13b H 0.197350 0.596302 0.501253 0.066 Uiso 1 1 calc GR . . . .
H13c H 0.268081 0.638531 0.611171 0.066 Uiso 1 1 calc GR . . . .
C14 C 0.4291(2) 0.68449(17) 0.49692(17) 0.0380(6) Uani 1 1 d . . . . .
H14a H 0.458943 0.737909 0.552381 0.057 Uiso 1 1 calc GR . . . .
H14b H 0.375345 0.700286 0.446058 0.057 Uiso 1 1 calc GR . . . .
H14c H 0.488701 0.678495 0.472824 0.057 Uiso 1 1 calc GR . . . .
C15 C 0.3090(2) 0.47366(17) 0.42816(16) 0.0345(5) Uani 1 1 d . . . . .
H15a H 0.369305 0.460543 0.410159 0.052 Uiso 1 1 calc GR . . . .
H15b H 0.265529 0.496337 0.374706 0.052 Uiso 1 1 calc GR . . . .
H15c H 0.262385 0.412293 0.442783 0.052 Uiso 1 1 calc GR . . . .
B1 B 0.03292(18) 0.72128(16) 0.24742(16) 0.0209(4) Uani 1 1 d . . . . .
C16 C -0.02344(16) 0.60063(14) 0.20656(14) 0.0211(4) Uani 1 1 d . . . . .
C17 C -0.06242(16) 0.56944(15) 0.10740(15) 0.0230(4) Uani 1 1 d . . . . .
C18 C -0.10752(16) 0.47158(16) 0.06343(15) 0.0261(4) Uani 1 1 d . . . . .
C19 C -0.11516(17) 0.39678(15) 0.11990(16) 0.0280(5) Uani 1 1 d . . . . .
C20 C -0.07679(17) 0.42260(15) 0.21807(16) 0.0268(4) Uani 1 1 d . . . . .
C21 C -0.03109(17) 0.52208(15) 0.25910(15) 0.0241(4) Uani 1 1 d . . . . .
C22 C -0.05260(16) 0.78380(14) 0.21153(14) 0.0206(4) Uani 1 1 d . . . . .
C23 C -0.01377(17) 0.88768(15) 0.23290(14) 0.0245(4) Uani 1 1 d . . . . .
C24 C -0.07912(18) 0.94653(15) 0.21431(15) 0.0273(4) Uani 1 1 d . . . . .
C25 C -0.19033(18) 0.90215(16) 0.17474(15) 0.0279(5) Uani 1 1 d . . . . .
C26 C -0.23391(17) 0.80014(16) 0.15386(14) 0.0249(4) Uani 1 1 d . . . . .
C27 C -0.16522(16) 0.74361(14) 0.17172(14) 0.0222(4) Uani 1 1 d . . . . .
C28 C 0.06495(17) 0.74726(15) 0.36638(14) 0.0234(4) Uani 1 1 d . . . . .
C29 C 0.16582(18) 0.80455(16) 0.42994(15) 0.0281(5) Uani 1 1 d . . . . .
C30 C 0.1843(2) 0.83002(17) 0.52829(16) 0.0331(5) Uani 1 1 d . . . . .
C31 C 0.0994(2) 0.80016(17) 0.56667(15) 0.0332(5) Uani 1 1 d . . . . .
C32 C -0.0026(2) 0.74385(17) 0.50751(16) 0.0319(5) Uani 1 1 d . . . . .
C33 C -0.01737(18) 0.71934(15) 0.41024(15) 0.0260(4) Uani 1 1 d . . . . .
C34 C 0.14008(16) 0.75386(14) 0.20676(14) 0.0223(4) Uani 1 1 d . . . . .
C35 C 0.22169(17) 0.71168(15) 0.23794(15) 0.0252(4) Uani 1 1 d . . . . .
C36 C 0.31365(18) 0.72933(17) 0.20778(17) 0.0321(5) Uani 1 1 d . . . . .
C37 C 0.32780(18) 0.79172(18) 0.14120(18) 0.0360(5) Uani 1 1 d . . . . .
C38 C 0.24928(19) 0.83407(16) 0.10574(17) 0.0326(5) Uani 1 1 d . . . . .
C39 C 0.15767(17) 0.81385(15) 0.13745(15) 0.0258(4) Uani 1 1 d . . . . .
F1 F -0.05727(10) 0.63955(9) 0.04799(8) 0.0267(3) Uani 1 1 d . . . . .
F2 F -0.14487(11) 0.44778(10) -0.03320(9) 0.0356(3) Uani 1 1 d . . . . .
F3 F -0.15977(11) 0.30021(9) 0.07937(10) 0.0385(3) Uani 1 1 d . . . . .
F4 F -0.08396(11) 0.35050(9) 0.27394(10) 0.0375(3) Uani 1 1 d . . . . .
F5 F 0.00722(11) 0.53904(9) 0.35638(9) 0.0311(3) Uani 1 1 d . . . . .
F6 F 0.09491(10) 0.93618(8) 0.27432(9) 0.0298(3) Uani 1 1 d . . . . .
F7 F -0.03521(11) 1.04685(9) 0.23577(10) 0.0374(3) Uani 1 1 d . . . . .
F8 F -0.25568(11) 0.95842(10) 0.15791(10) 0.0393(3) Uani 1 1 d . . . . .
F9 F -0.34333(10) 0.75501(9) 0.11778(9) 0.0306(3) Uani 1 1 d . . . . .
F10 F -0.21712(9) 0.64370(8) 0.14866(8) 0.0249(3) Uani 1 1 d . . . . .
F11 F 0.25481(10) 0.84119(10) 0.39929(9) 0.0368(3) Uani 1 1 d . . . . .
F12 F 0.28522(12) 0.88556(11) 0.58468(10) 0.0459(4) Uani 1 1 d . . . . .
F13 F 0.11592(14) 0.82805(10) 0.66066(9) 0.0447(4) Uani 1 1 d . . . . .
F14 F -0.08722(13) 0.71412(11) 0.54387(10) 0.0435(3) Uani 1 1 d . . . . .
F15 F -0.12037(10) 0.66374(9) 0.35683(9) 0.0310(3) Uani 1 1 d . . . . .
F16 F 0.21224(10) 0.64821(9) 0.30357(9) 0.0302(3) Uani 1 1 d . . . . .
F17 F 0.38849(11) 0.68515(11) 0.24260(11) 0.0442(4) Uani 1 1 d . . . . .
F18 F 0.41633(12) 0.81046(12) 0.10913(12) 0.0544(4) Uani 1 1 d . . . . .
F19 F 0.26026(12) 0.89401(10) 0.03794(11) 0.0447(4) Uani 1 1 d . . . . .
F20 F 0.08344(10) 0.85632(9) 0.09443(9) 0.0315(3) Uani 1 1 d . . . . .

loop_
_atom_site_aniso_label
_atom_site_aniso_U_11
_atom_site_aniso_U_22
_atom_site_aniso_U_33
_atom_site_aniso_U_23
_atom_site_aniso_U_13
_atom_site_aniso_U_12
Cu1 0.02202(13) 0.02420(13) 0.01791(13) 0.00460(9) 0.00563(10) 0.00922(10)
P1 0.0205(3) 0.0409(3) 0.0231(3) -0.0023(2) 0.0042(2) 0.0108(2)
P2 0.0325(3) 0.0314(3) 0.0202(3) -0.0005(2) 0.0025(2) 0.0188(2)
P3 0.0288(3) 0.0307(3) 0.0206(3) -0.0032(2) 0.0015(2) 0.0133(2)
N1 0.0223(9) 0.0364(10) 0.0233(9) 0.0088(8) 0.0028(7) 0.0107(7)
N2 0.0253(9) 0.0329(9) 0.0247(9) -0.0008(7) 0.0080(7) 0.0127(7)
N3 0.0302(9) 0.0230(8) 0.0195(9) 0.0011(7) 0.0062(7) 0.0109(7)
N4 0.0364(10) 0.0251(9) 0.0222(9) 0.0043(7) 0.0126(8) 0.0072(8)
C1 0.0527(15) 0.0355(12) 0.0236(12) 0.0134(10) 0.0104(11) 0.0219(11)
C2 0.0362(12) 0.0457(13) 0.0221(11) 0.0104(10) 0.0028(10) 0.0219(11)
C3 0.0304(12) 0.0376(12) 0.0310(12) 0.0051(10) 0.0110(10) 0.0073(10)
C4 0.0422(15) 0.0588(17) 0.0367(15) -0.0154(13) 0.0136(12) -0.0029(13)
C5 0.0355(14) 0.084(2) 0.0378(15) 0.0090(14) 0.0105(12) 0.0348(14)
C6 0.0411(13) 0.0353(12) 0.0227(11) 0.0019(9) 0.0181(10) 0.0019(10)
C7 0.0278(11) 0.0393(13) 0.0360(13) -0.0057(10) 0.0165(10) 0.0058(10)
C8 0.0552(15) 0.0325(12) 0.0259(12) 0.0053(10) 0.0058(11) 0.0203(11)
C9 0.0573(17) 0.0617(17) 0.0363(14) -0.0018(12) 0.0095(13) 0.0448(14)
C10 0.0401(13) 0.0332(12) 0.0243(12) 0.0036(9) 0.0016(10) 0.0112(10)
C11 0.0427(13) 0.0242(11) 0.0322(13) 0.0041(9) 0.0163(11) 0.0043(9)
C12 0.0394(13) 0.0250(10) 0.0269(12) 0.0011(9) 0.0112(10) 0.0106(9)
C13 0.0352(13) 0.0597(16) 0.0349(14) -0.0106(12) -0.0015(11) 0.0253(12)
C14 0.0491(15) 0.0331(12) 0.0256(12) 0.0018(10) -0.0023(11) 0.0170(11)
C15 0.0382(13) 0.0363(12) 0.0240(12) -0.0048(9) 0.0033(10) 0.0123(10)
B1 0.0226(11) 0.0214(10) 0.0183(11) 0.0029(8) 0.0026(9) 0.0099(9)
C16 0.0191(9) 0.0240(10) 0.0208(10) 0.0029(8) 0.0045(8) 0.0095(8)
C17 0.0208(10) 0.0263(10) 0.0237(10) 0.0058(8) 0.0056(8) 0.0108(8)
C18 0.0207(10) 0.0317(11) 0.0236(11) -0.0047(9) 0.0034(8) 0.0102(8)
C19 0.0228(10) 0.0229(10) 0.0376(13) -0.0036(9) 0.0096(9) 0.0076(8)
C20 0.0260(11) 0.0245(10) 0.0353(12) 0.0081(9) 0.0127(9) 0.0126(8)
C21 0.0245(10) 0.0282(10) 0.0212(10) 0.0034(8) 0.0051(8) 0.0127(8)
C22 0.0238(10) 0.0235(9) 0.0165(9) 0.0037(7) 0.0058(8) 0.0107(8)
C23 0.0259(10) 0.0268(10) 0.0193(10) 0.0011(8) 0.0035(8) 0.0100(8)
C24 0.0364(12) 0.0226(10) 0.0251(11) 0.0016(8) 0.0082(9) 0.0140(9)
C25 0.0329(12) 0.0335(11) 0.0255(11) 0.0070(9) 0.0074(9) 0.0230(9)
C26 0.0238(10) 0.0329(11) 0.0185(10) 0.0036(8) 0.0035(8) 0.0126(9)
C27 0.0273(10) 0.0238(10) 0.0172(10) 0.0041(8) 0.0060(8) 0.0115(8)
C28 0.0294(11) 0.0250(10) 0.0199(10) 0.0029(8) 0.0044(8) 0.0175(8)
C29 0.0316(11) 0.0328(11) 0.0231(11) 0.0005(9) 0.0048(9) 0.0190(9)
C30 0.0402(13) 0.0318(11) 0.0228(11) -0.0043(9) -0.0055(10) 0.0204(10)
C31 0.0578(15) 0.0328(12) 0.0166(10) 0.0039(9) 0.0085(10) 0.0278(11)
C32 0.0482(14) 0.0334(12) 0.0244(11) 0.0098(9) 0.0148(10) 0.0238(10)
C33 0.0330(11) 0.0266(10) 0.0221(11) 0.0053(8) 0.0063(9) 0.0164(9)
C34 0.0211(10) 0.0224(9) 0.0200(10) -0.0027(8) 0.0023(8) 0.0068(8)
C35 0.0241(10) 0.0262(10) 0.0220(11) -0.0033(8) 0.0028(8) 0.0088(8)
C36 0.0242(11) 0.0338(12) 0.0355(13) -0.0061(10) 0.0048(10) 0.0115(9)
C37 0.0258(11) 0.0358(12) 0.0432(14) -0.0064(10) 0.0158(10) 0.0037(9)
C38 0.0362(12) 0.0261(11) 0.0330(13) 0.0020(9) 0.0157(10) 0.0030(9)
C39 0.0262(10) 0.0222(10) 0.0259(11) -0.0022(8) 0.0047(9) 0.0074(8)
F1 0.0306(6) 0.0298(6) 0.0183(6) 0.0043(5) 0.0039(5) 0.0111(5)
F2 0.0360(7) 0.0380(7) 0.0248(7) -0.0092(5) 0.0038(6) 0.0088(6)
F3 0.0368(7) 0.0229(6) 0.0513(9) -0.0068(6) 0.0141(7) 0.0056(5)
F4 0.0480(8) 0.0263(6) 0.0474(8) 0.0150(6) 0.0222(7) 0.0169(6)
F5 0.0431(7) 0.0301(6) 0.0221(6) 0.0086(5) 0.0063(6) 0.0172(6)
F6 0.0263(6) 0.0244(6) 0.0341(7) -0.0019(5) 0.0032(5) 0.0081(5)
F7 0.0420(8) 0.0225(6) 0.0471(8) 0.0005(6) 0.0083(6) 0.0150(6)
F8 0.0411(8) 0.0373(7) 0.0451(8) 0.0048(6) 0.0047(6) 0.0282(6)
F9 0.0234(6) 0.0389(7) 0.0300(7) 0.0048(5) 0.0027(5) 0.0158(5)
F10 0.0227(6) 0.0238(6) 0.0273(6) 0.0047(5) 0.0050(5) 0.0086(5)
F11 0.0275(7) 0.0463(8) 0.0288(7) -0.0094(6) 0.0004(6) 0.0115(6)
F12 0.0471(9) 0.0531(9) 0.0262(7) -0.0111(6) -0.0092(6) 0.0215(7)
F13 0.0800(11) 0.0429(8) 0.0170(7) 0.0041(6) 0.0111(7) 0.0314(8)
F14 0.0623(10) 0.0462(8) 0.0338(8) 0.0115(6) 0.0282(7) 0.0217(7)
F15 0.0304(7) 0.0367(7) 0.0265(7) 0.0061(5) 0.0094(5) 0.0109(5)
F16 0.0306(7) 0.0360(7) 0.0266(7) 0.0058(5) 0.0036(5) 0.0188(5)
F17 0.0292(7) 0.0567(9) 0.0512(9) 0.0000(7) 0.0085(6) 0.0252(7)
F18 0.0376(8) 0.0620(10) 0.0714(11) 0.0073(8) 0.0346(8) 0.0128(7)
F19 0.0550(9) 0.0346(7) 0.0500(9) 0.0137(6) 0.0311(8) 0.0082(6)
F20 0.0376(7) 0.0313(6) 0.0305(7) 0.0120(5) 0.0118(6) 0.0158(6)

loop_
_atom_type_symbol
_atom_type_description
_atom_type_scat_dispersion_real
_atom_type_scat_dispersion_imag
_atom_type_scat_source
C C 0.0033 0.0016 'International Tables Vol C Tables 4.2.6.8 and 6.1.1.4'
H H 0.0000 0.0000 'International Tables Vol C Tables 4.2.6.8 and 6.1.1.4'
B B 0.0013 0.0007 'International Tables Vol C Tables 4.2.6.8 and 6.1.1.4'
Cu Cu 0.3201 1.2651 'International Tables Vol C Tables 4.2.6.8 and 6.1.1.4'
F F 0.0171 0.0103 'International Tables Vol C Tables 4.2.6.8 and 6.1.1.4'
N N 0.0061 0.0033 'International Tables Vol C Tables 4.2.6.8 and 6.1.1.4'
P P 0.1023 0.0942 'International Tables Vol C Tables 4.2.6.8 and 6.1.1.4'

loop_
_geom_angle_atom_site_label_1
_geom_angle_atom_site_label_2
_geom_angle_atom_site_label_3
_geom_angle
_geom_angle_site_symmetry_1
_geom_angle_site_symmetry_3
_geom_angle_publ_flag
N1 Cu1 N2 121.57(7) . . ?
N1 Cu1 N3 121.24(7) . . ?
N1 Cu1 N4 84.98(7) . . ?
N2 Cu1 N4 85.33(7) . . ?
N3 Cu1 N2 114.96(7) . . ?
N3 Cu1 N4 84.77(7) . . ?
N1 P1 C3 107.97(10) . . ?
N1 P1 C4 115.75(11) . . ?
N1 P1 C5 115.25(13) . . ?
C3 P1 C4 107.30(13) . . ?
C3 P1 C5 106.29(12) . . ?
C5 P1 C4 103.66(14) . . ?
N2 P2 C8 108.41(10) . . ?
N2 P2 C9 115.26(12) . . ?
N2 P2 C10 116.00(10) . . ?
C8 P2 C9 106.19(13) . . ?
C8 P2 C10 106.08(12) . . ?
C9 P2 C10 104.12(12) . . ?
N3 P3 C13 117.52(11) . . ?
N3 P3 C14 106.37(10) . . ?
N3 P3 C15 114.64(10) . . ?
C14 P3 C13 105.34(13) . . ?
C14 P3 C15 107.79(11) . . ?
C15 P3 C13 104.50(12) . . ?
P1 N1 Cu1 130.58(10) . . ?
C2 N1 Cu1 108.67(13) . . ?
C2 N1 P1 119.91(15) . . ?
P2 N2 Cu1 119.42(10) . . ?
C7 N2 Cu1 107.00(13) . . ?
C7 N2 P2 119.02(14) . . ?
P3 N3 Cu1 116.25(9) . . ?
C12 N3 Cu1 107.91(13) . . ?
C12 N3 P3 122.52(15) . . ?
C1 N4 Cu1 103.39(13) . . ?
C1 N4 C6 114.79(18) . . ?
C1 N4 C11 114.18(18) . . ?
C6 N4 Cu1 103.85(13) . . ?
C6 N4 C11 113.71(18) . . ?
C11 N4 Cu1 105.22(13) . . ?
N4 C1 C2 111.89(18) . . ?
N1 C2 C1 110.03(18) . . ?
N4 C6 C7 111.42(18) . . ?
N2 C7 C6 113.28(17) . . ?
N4 C11 C12 111.12(18) . . ?
N3 C12 C11 112.68(17) . . ?
C16 B1 C22 112.75(16) . . ?
C16 B1 C28 113.00(16) . . ?
C22 B1 C28 101.59(15) . . ?
C34 B1 C16 102.80(15) . . ?
C34 B1 C22 113.58(16) . . ?
C34 B1 C28 113.57(16) . . ?
C17 C16 B1 118.63(17) . . ?
C21 C16 B1 127.94(18) . . ?
C21 C16 C17 113.26(18) . . ?
C18 C17 C16 124.90(19) . . ?
F1 C17 C16 118.90(17) . . ?
F1 C17 C18 116.20(18) . . ?
C17 C18 C19 118.99(19) . . ?
F2 C18 C17 121.14(19) . . ?
F2 C18 C19 119.87(18) . . ?
C20 C19 C18 118.94(19) . . ?
F3 C19 C18 120.6(2) . . ?
F3 C19 C20 120.4(2) . . ?
C19 C20 C21 120.04(19) . . ?
F4 C20 C19 119.57(19) . . ?
F4 C20 C21 120.39(19) . . ?
C20 C21 C16 123.83(19) . . ?
F5 C21 C16 121.07(18) . . ?
F5 C21 C20 115.10(18) . . ?
C23 C22 B1 119.34(17) . . ?
C27 C22 B1 126.65(17) . . ?
C27 C22 C23 113.47(17) . . ?
C24 C23 C22 124.27(19) . . ?
F6 C23 C22 119.34(17) . . ?
F6 C23 C24 116.39(18) . . ?
C25 C24 C23 119.45(19) . . ?
F7 C24 C23 120.81(19) . . ?
F7 C24 C25 119.74(18) . . ?
C26 C25 C24 119.12(18) . . ?
F8 C25 C24 120.25(19) . . ?
F8 C25 C26 120.62(19) . . ?
C25 C26 C27 119.71(19) . . ?
F9 C26 C25 120.00(18) . . ?
F9 C26 C27 120.28(18) . . ?
C22 C27 C26 123.95(19) . . ?
F10 C27 C22 121.38(17) . . ?
F10 C27 C26 114.66(17) . . ?
C29 C28 B1 127.24(19) . . ?
C29 C28 C33 113.06(19) . . ?
C33 C28 B1 119.34(18) . . ?
C28 C29 C30 124.0(2) . . ?
F11 C29 C28 121.25(18) . . ?
F11 C29 C30 114.80(19) . . ?
C31 C30 C29 119.9(2) . . ?
F12 C30 C29 119.9(2) . . ?
F12 C30 C31 120.3(2) . . ?
C30 C31 C32 119.0(2) . . ?
F13 C31 C30 120.0(2) . . ?
F13 C31 C32 120.9(2) . . ?
C31 C32 C33 119.3(2) . . ?
F14 C32 C31 119.9(2) . . ?
F14 C32 C33 120.8(2) . . ?
C32 C33 C28 124.7(2) . . ?
F15 C33 C28 119.58(18) . . ?
F15 C33 C32 115.68(19) . . ?
C35 C34 B1 118.70(18) . . ?
C39 C34 B1 128.10(18) . . ?
C39 C34 C35 112.99(19) . . ?
C36 C35 C34 125.1(2) . . ?
F16 C35 C34 118.95(18) . . ?
F16 C35 C36 115.97(19) . . ?
C37 C36 C35 119.0(2) . . ?
F17 C36 C35 120.7(2) . . ?
F17 C36 C37 120.3(2) . . ?
C36 C37 C38 119.0(2) . . ?
F18 C37 C36 121.0(2) . . ?
F18 C37 C38 120.1(2) . . ?
C37 C38 C39 120.2(2) . . ?
F19 C38 C37 119.9(2) . . ?
F19 C38 C39 119.9(2) . . ?
C38 C39 C34 123.7(2) . . ?
F20 C39 C34 121.31(18) . . ?
F20 C39 C38 115.00(19) . . ?

loop_
_geom_bond_atom_site_label_1
_geom_bond_atom_site_label_2
_geom_bond_distance
_geom_bond_site_symmetry_2
_geom_bond_publ_flag
Cu1 N1 2.0167(17) . ?
Cu1 N2 2.0674(17) . ?
Cu1 N3 2.0518(17) . ?
Cu1 N4 2.1986(17) . ?
P1 N1 1.5774(19) . ?
P1 C3 1.788(2) . ?
P1 C4 1.810(3) . ?
P1 C5 1.805(2) . ?
P2 N2 1.5832(19) . ?
P2 C8 1.790(2) . ?
P2 C9 1.801(2) . ?
P2 C10 1.804(2) . ?
P3 N3 1.5827(18) . ?
P3 C13 1.805(3) . ?
P3 C14 1.792(2) . ?
P3 C15 1.801(2) . ?
N1 C2 1.482(3) . ?
N2 C7 1.473(3) . ?
N3 C12 1.469(3) . ?
N4 C1 1.461(3) . ?
N4 C6 1.468(3) . ?
N4 C11 1.474(3) . ?
C1 C2 1.520(3) . ?
C6 C7 1.522(3) . ?
C11 C12 1.530(3) . ?
B1 C16 1.649(3) . ?
B1 C22 1.661(3) . ?
B1 C28 1.663(3) . ?
B1 C34 1.649(3) . ?
C16 C17 1.394(3) . ?
C16 C21 1.389(3) . ?
C17 C18 1.374(3) . ?
C17 F1 1.361(2) . ?
C18 C19 1.383(3) . ?
C18 F2 1.348(2) . ?
C19 C20 1.372(3) . ?
C19 F3 1.345(2) . ?
C20 C21 1.383(3) . ?
C20 F4 1.347(2) . ?
C21 F5 1.354(2) . ?
C22 C23 1.394(3) . ?
C22 C27 1.384(3) . ?
C23 C24 1.380(3) . ?
C23 F6 1.355(2) . ?
C24 C25 1.372(3) . ?
C24 F7 1.349(2) . ?
C25 C26 1.370(3) . ?
C25 F8 1.349(2) . ?
C26 C27 1.388(3) . ?
C26 F9 1.349(2) . ?
C27 F10 1.354(2) . ?
C28 C29 1.387(3) . ?
C28 C33 1.389(3) . ?
C29 C30 1.395(3) . ?
C29 F11 1.354(3) . ?
C30 C31 1.366(4) . ?
C30 F12 1.346(3) . ?
C31 C32 1.371(3) . ?
C31 F13 1.344(2) . ?
C32 C33 1.387(3) . ?
C32 F14 1.344(3) . ?
C33 F15 1.352(2) . ?
C34 C35 1.395(3) . ?
C34 C39 1.385(3) . ?
C35 C36 1.377(3) . ?
C35 F16 1.361(2) . ?
C36 C37 1.368(3) . ?
C36 F17 1.351(3) . ?
C37 C38 1.374(3) . ?
C37 F18 1.350(3) . ?
C38 C39 1.384(3) . ?
C38 F19 1.354(3) . ?
C39 F20 1.357(2) . ?

loop_
_platon_squeeze_void_nr
_platon_squeeze_void_average_x
_platon_squeeze_void_average_y
_platon_squeeze_void_average_z
_platon_squeeze_void_volume
_platon_squeeze_void_count_electrons
_platon_squeeze_void_content
1 0.006 0.000 0.500 323 71 ' '
